data_7039159
loop_
_publ_author_name
'Dong, Yanping'
'Yan, Pengfei'
'Zou, Xiaoyan'
'Yao, Xu'
'Hou, Guangfeng'
'Li, Guangming'

_publ_section_title
;
 Auxiliary ligand field dominated single-molecule magnets of a series of
 indole-derivative \b-diketone mononuclear Dy(iii) complexes.
;
_journal_issue 22
_journal_name_full 'Dalton transactions (Cambridge, England : 2003)'
_journal_page_first 9148
_journal_page_last 9157
_journal_paper_doi 10.1039/c6dt00442c
_journal_volume 45
_journal_year 2016
_chemical_formula_moiety 'C54 H41 Dy F9 N5 O6, C H2 Cl2'
_chemical_formula_sum 'C55 H43 Cl2 Dy F9 N5 O6'
_chemical_formula_weight 1274.34
_chemical_name_systematic
; 
 ? 
;
_space_group_IT_number 2
_symmetry_cell_setting triclinic
_symmetry_space_group_name_Hall '-P 1'
_symmetry_space_group_name_H-M 'P -1'
_atom_sites_solution_hydrogens geom
_atom_sites_solution_primary direct
_atom_sites_solution_secondary difmap
_audit_creation_method SHELXL-97
_audit_update_record
;
2016-04-19 deposited with the CCDC.
2016-04-29 downloaded from the CCDC.
;
_cell_angle_alpha 91.091(2)
_cell_angle_beta 97.641(3)
_cell_angle_gamma 101.105(3)
_cell_formula_units_Z 4
_cell_length_a 16.1532(5)
_cell_length_b 18.2859(6)
_cell_length_c 18.4831(5)
_cell_measurement_reflns_used 11684
_cell_measurement_temperature 293(2)
_cell_measurement_theta_max 29.0846
_cell_measurement_theta_min 2.9595
_cell_volume 5304.1(3)
_computing_cell_refinement 'Bruker FRAMBO'
_computing_data_collection 'Bruker FRAMBO'
_computing_data_reduction 'Bruker SHELXTL'
_computing_molecular_graphics 'Bruker SHELXTL'
_computing_publication_material 'Bruker SHELXTL'
_computing_structure_refinement 'SHELXL-97 (Sheldrick, 1997)'
_computing_structure_solution 'Bruker SHELXTL'
_diffrn_ambient_temperature 293(2)
_diffrn_measured_fraction_theta_full 0.998
_diffrn_measured_fraction_theta_max 0.998
_diffrn_measurement_device_type 'multiwire proportional'
_diffrn_measurement_method 'phi and omega scans'
_diffrn_radiation_monochromator graphite
_diffrn_radiation_source 'fine-focus sealed tube'
_diffrn_radiation_type MoK\a
_diffrn_radiation_wavelength 0.71073
_diffrn_reflns_av_R_equivalents 0.0268
_diffrn_reflns_av_sigmaI/netI 0.0446
_diffrn_reflns_limit_h_max 16
_diffrn_reflns_limit_h_min -19
_diffrn_reflns_limit_k_max 21
_diffrn_reflns_limit_k_min -21
_diffrn_reflns_limit_l_max 21
_diffrn_reflns_limit_l_min -21
_diffrn_reflns_number 42807
_diffrn_reflns_theta_full 25.00
_diffrn_reflns_theta_max 25.00
_diffrn_reflns_theta_min 2.97
_diffrn_standards_decay_% 0
_diffrn_standards_interval_count 0
_diffrn_standards_interval_time 0
_diffrn_standards_number 0
_exptl_absorpt_coefficient_mu 1.597
_exptl_absorpt_correction_T_max 0.7842
_exptl_absorpt_correction_T_min 0.7103
_exptl_absorpt_correction_type multi-scan
_exptl_absorpt_process_details sadabs(Sheldrick,1996)
_exptl_crystal_colour yellow
_exptl_crystal_density_diffrn 1.596
_exptl_crystal_density_method 'not measured'
_exptl_crystal_description block
_exptl_crystal_F_000 2548
_exptl_crystal_size_max 0.23
_exptl_crystal_size_mid 0.21
_exptl_crystal_size_min 0.16
_refine_diff_density_max 1.117
_refine_diff_density_min -0.830
_refine_diff_density_rms 0.080
_refine_ls_extinction_method none
_refine_ls_goodness_of_fit_ref 1.094
_refine_ls_hydrogen_treatment mixed
_refine_ls_matrix_type full
_refine_ls_number_parameters 1358
_refine_ls_number_reflns 18639
_refine_ls_number_restraints 50
_refine_ls_restrained_S_all 1.151
_refine_ls_R_factor_all 0.0605
_refine_ls_R_factor_gt 0.0393
_refine_ls_shift/su_max 0.001
_refine_ls_shift/su_mean 0.000
_refine_ls_structure_factor_coef Fsqd
_refine_ls_weighting_details 'calc w=1/[\s^2^(Fo^2^)+(0.0521P)^2^+0.7893P] where P=(Fo^2^+2Fc^2^)/3'
_refine_ls_weighting_scheme calc
_refine_ls_wR_factor_gt 0.1002
_refine_ls_wR_factor_ref 0.1098
_reflns_number_gt 13945
_reflns_number_total 18639
_reflns_threshold_expression >2sigma(I)
_cod_data_source_file c6dt00442c2.cif
_cod_data_source_block 2
_cod_depositor_comments 'Adding full bibliography for 7039158--7039161.cif.'
_cod_database_code 7039159

loop_
_symmetry_equiv_pos_as_xyz
'x, y, z'
'-x, -y, -z'

loop_
_atom_site_label
_atom_site_type_symbol
_atom_site_fract_x
_atom_site_fract_y
_atom_site_fract_z
_atom_site_U_iso_or_equiv
_atom_site_adp_type
_atom_site_occupancy
_atom_site_symmetry_multiplicity
_atom_site_calc_flag
_atom_site_refinement_flags
C2 C 1.0282(3) 0.4663(3) 0.2665(3) 0.0554(13) Uani 1 1 d .
C4 C 0.9405(3) 0.4447(2) 0.3647(2) 0.0424(11) Uani 1 1 d .
C5 C 0.9337(3) 0.4210(3) 0.4391(2) 0.0466(12) Uani 1 1 d .
C6 C 0.8590(3) 0.4128(3) 0.4751(2) 0.0508(13) Uani 1 1 d .
C7 C 0.7757(3) 0.4223(3) 0.4555(3) 0.0617(14) Uani 1 1 d .
H7 H 0.7590 0.4395 0.4099 0.074 Uiso 1 1 calc R
C12 C 0.9962(4) 0.4014(3) 0.4885(3) 0.0652(15) Uani 1 1 d .
H12 H 1.0517 0.4019 0.4797 0.078 Uiso 1 1 calc R
C16 C 0.8637(3) 0.6609(2) 0.1596(3) 0.0446(11) Uani 1 1 d .
C17 C 0.8142(3) 0.6878(3) 0.2030(3) 0.0500(12) Uani 1 1 d .
H17 H 0.8093 0.7375 0.1996 0.060 Uiso 1 1 calc R
C18 C 0.7696(3) 0.6444(3) 0.2530(2) 0.0440(12) Uani 1 1 d .
C19 C 0.7079(3) 0.6746(3) 0.2882(2) 0.0481(12) Uani 1 1 d .
C20 C 0.6432(3) 0.6333(3) 0.3261(3) 0.0588(14) Uani 1 1 d .
C26 C 0.6903(4) 0.7455(3) 0.2834(3) 0.0620(15) Uani 1 1 d .
H26 H 0.7227 0.7844 0.2615 0.074 Uiso 1 1 calc R
C29 C 0.5770(3) 0.3501(3) 0.2707(3) 0.0603(16) Uani 1 1 d .
C30 C 0.6321(3) 0.3994(2) 0.2226(2) 0.0408(11) Uani 1 1 d .
C31 C 0.5950(3) 0.4102(3) 0.1543(2) 0.0484(12) Uani 1 1 d .
H31 H 0.5377 0.3891 0.1409 0.058 Uiso 1 1 calc R
C32 C 0.6393(3) 0.4523(2) 0.1020(2) 0.0368(10) Uani 1 1 d .
C33 C 0.5975(3) 0.4530(2) 0.0271(2) 0.0371(10) Uani 1 1 d .
C34 C 0.6297(3) 0.4920(3) -0.0334(2) 0.0437(11) Uani 1 1 d .
C35 C 0.7014(3) 0.5446(3) -0.0419(3) 0.0609(14) Uani 1 1 d .
H35 H 0.7418 0.5629 -0.0018 0.073 Uiso 1 1 calc R
C39 C 0.5703(3) 0.4655(3) -0.0956(3) 0.0497(12) Uani 1 1 d .
C40 C 0.5212(3) 0.4073(2) -0.0017(2) 0.0449(12) Uani 1 1 d .
H40 H 0.4858 0.3762 0.0255 0.054 Uiso 1 1 calc R
C43 C 0.8093(3) 0.3001(3) 0.2514(3) 0.0538(13) Uani 1 1 d .
H43 H 0.8011 0.3215 0.2953 0.065 Uiso 1 1 calc R
C44 C 0.8010(4) 0.2227(3) 0.2453(3) 0.0642(15) Uani 1 1 d .
H44 H 0.7880 0.1935 0.2845 0.077 Uiso 1 1 calc R
C45 C 0.8121(4) 0.1904(3) 0.1809(4) 0.0671(16) Uani 1 1 d .
H45 H 0.8062 0.1389 0.1756 0.080 Uiso 1 1 calc R
C46 C 0.8324(3) 0.2355(3) 0.1231(3) 0.0531(13) Uani 1 1 d .
C47 C 0.8455(4) 0.2063(3) 0.0536(3) 0.0642(16) Uani 1 1 d .
H47 H 0.8391 0.1550 0.0458 0.077 Uiso 1 1 calc R
C49 C 0.8757(3) 0.3302(3) 0.0090(3) 0.0487(12) Uani 1 1 d .
C50 C 0.8963(3) 0.3797(3) -0.0463(3) 0.0609(15) Uani 1 1 d .
H50 H 0.9070 0.3618 -0.0909 0.073 Uiso 1 1 calc R
C51 C 0.9003(3) 0.4539(3) -0.0338(3) 0.0583(14) Uani 1 1 d .
H51 H 0.9137 0.4872 -0.0698 0.070 Uiso 1 1 calc R
C52 C 0.8842(3) 0.4793(3) 0.0331(2) 0.0474(12) Uani 1 1 d .
H52 H 0.8871 0.5302 0.0406 0.057 Uiso 1 1 calc R
C53 C 0.8609(3) 0.3613(2) 0.0753(2) 0.0386(10) Uani 1 1 d .
C54 C 0.8401(3) 0.3131(2) 0.1334(3) 0.0402(11) Uani 1 1 d .
Dy1 Dy 0.830412(13) 0.484924(10) 0.208064(10) 0.03466(7) Uani 1 1 d .
N1 N 0.9662(4) 0.3813(3) 0.5518(2) 0.0741(15) Uani 1 1 d .
N2 N 0.6208(3) 0.7517(3) 0.3141(3) 0.0790(16) Uani 1 1 d .
N3 N 0.5053(3) 0.4139(2) -0.0747(2) 0.0504(10) Uani 1 1 d .
N4 N 0.8284(2) 0.34457(19) 0.1979(2) 0.0422(9) Uani 1 1 d .
N5 N 0.8649(2) 0.43515(19) 0.08691(18) 0.0372(8) Uani 1 1 d .
O1 O 0.9773(2) 0.49026(18) 0.21960(16) 0.0515(8) Uani 1 1 d .
O2 O 0.87707(19) 0.46389(17) 0.32885(15) 0.0443(8) Uani 1 1 d .
O3 O 0.8813(2) 0.59577(16) 0.15610(17) 0.0501(8) Uani 1 1 d .
O4 O 0.7800(2) 0.57952(17) 0.26703(16) 0.0456(8) Uani 1 1 d .
O5 O 0.70816(19) 0.42202(17) 0.25208(16) 0.0457(8) Uani 1 1 d .
O6 O 0.71539(18) 0.48799(16) 0.11710(15) 0.0422(7) Uani 1 1 d .
C1 C 1.1121(5) 0.4632(6) 0.2387(4) 0.096(2) Uani 1 1 d .
C3 C 1.0167(3) 0.4443(3) 0.3354(3) 0.0668(16) Uani 1 1 d U
H3 H 1.0610 0.4283 0.3641 0.080 Uiso 1 1 calc R
C8 C 0.7182(4) 0.4059(4) 0.5046(4) 0.089(2) Uani 1 1 d .
H8 H 0.6620 0.4106 0.4914 0.106 Uiso 1 1 calc R
C9 C 0.7441(5) 0.3821(4) 0.5744(4) 0.108(2) Uani 1 1 d U
H9 H 0.7045 0.3716 0.6068 0.130 Uiso 1 1 calc R
C10 C 0.8255(5) 0.3741(4) 0.5955(3) 0.094(2) Uani 1 1 d .
H10 H 0.8425 0.3592 0.6421 0.113 Uiso 1 1 calc R
C11 C 0.8821(4) 0.3888(3) 0.5456(3) 0.0634(15) Uani 1 1 d .
C13 C 1.0142(5) 0.3545(4) 0.6158(3) 0.109(3) Uani 1 1 d DU
H13A H 1.0556 0.3964 0.6397 0.131 Uiso 1 1 calc R
H13B H 0.9749 0.3370 0.6500 0.131 Uiso 1 1 calc R
C14 C 1.0581(5) 0.2959(5) 0.6011(4) 0.126(3) Uani 1 1 d DU
H14A H 1.0204 0.2578 0.5696 0.189 Uiso 1 1 calc R
H14B H 1.0767 0.2749 0.6462 0.189 Uiso 1 1 calc R
H14C H 1.1067 0.3158 0.5777 0.189 Uiso 1 1 calc R
C15 C 0.9046(5) 0.7105(3) 0.1030(4) 0.0740(18) Uani 1 1 d .
C21 C 0.6225(4) 0.5607(4) 0.3471(3) 0.0728(16) Uani 1 1 d .
H21 H 0.6562 0.5266 0.3380 0.087 Uiso 1 1 calc R
C22 C 0.5506(5) 0.5387(4) 0.3820(4) 0.095(2) Uani 1 1 d U
H22 H 0.5374 0.4899 0.3965 0.114 Uiso 1 1 calc R
C23 C 0.4995(6) 0.5872(6) 0.3952(5) 0.126(3) Uani 1 1 d U
H23 H 0.4519 0.5710 0.4182 0.151 Uiso 1 1 calc R
C24 C 0.5177(5) 0.6612(5) 0.3746(4) 0.115(3) Uani 1 1 d .
H24 H 0.4829 0.6945 0.3835 0.138 Uiso 1 1 calc R
C25 C 0.5897(4) 0.6835(4) 0.3404(3) 0.0776(19) Uani 1 1 d .
C27 C 0.5792(5) 0.8166(4) 0.3113(4) 0.104(3) Uani 1 1 d .
H27A H 0.6222 0.8619 0.3123 0.125 Uiso 1 1 calc R
H27B H 0.5506 0.8186 0.3540 0.125 Uiso 1 1 calc R
C28 C 0.5158(5) 0.8128(4) 0.2438(5) 0.149(4) Uani 1 1 d .
H28A H 0.5453 0.8224 0.2021 0.223 Uiso 1 1 calc R
H28B H 0.4814 0.8496 0.2483 0.223 Uiso 1 1 calc R
H28C H 0.4801 0.7641 0.2376 0.223 Uiso 1 1 calc R
C36 C 0.7122(4) 0.5697(4) -0.1109(3) 0.0780(18) Uani 1 1 d .
H36 H 0.7598 0.6056 -0.1168 0.094 Uiso 1 1 calc R
C37 C 0.6536(5) 0.5423(4) -0.1708(4) 0.088(2) Uani 1 1 d .
H37 H 0.6635 0.5593 -0.2166 0.105 Uiso 1 1 calc R
C38 C 0.5813(4) 0.4908(4) -0.1654(3) 0.0699(17) Uani 1 1 d .
H38 H 0.5414 0.4735 -0.2060 0.084 Uiso 1 1 calc R
C41 C 0.4310(4) 0.3721(3) -0.1236(3) 0.0721(18) Uani 1 1 d D
H41A H 0.3892 0.4037 -0.1331 0.087 Uiso 1 1 calc R
H41B H 0.4490 0.3608 -0.1699 0.087 Uiso 1 1 calc R
C42 C 0.3908(5) 0.3028(4) -0.0944(4) 0.127(3) Uani 1 1 d D
H42A H 0.4317 0.2712 -0.0847 0.191 Uiso 1 1 calc R
H42B H 0.3440 0.2779 -0.1293 0.191 Uiso 1 1 calc R
H42C H 0.3701 0.3137 -0.0498 0.191 Uiso 1 1 calc R
C48 C 0.8667(4) 0.2512(3) 0.0002(3) 0.0651(16) Uani 1 1 d .
H48 H 0.8758 0.2306 -0.0438 0.078 Uiso 1 1 calc R
C55 C 0.3661(4) 1.2067(3) 0.0896(3) 0.0664(16) Uani 1 1 d .
C56 C 0.3419(3) 1.1570(3) 0.1501(3) 0.0464(12) Uani 1 1 d .
C57 C 0.3206(3) 1.1884(3) 0.2100(3) 0.0557(14) Uani 1 1 d .
H57 H 0.3220 1.2395 0.2118 0.067 Uiso 1 1 calc R
C58 C 0.2961(3) 1.1467(3) 0.2699(3) 0.0487(12) Uani 1 1 d .
C59 C 0.2760(3) 1.1828(3) 0.3349(3) 0.0549(13) Uani 1 1 d .
C60 C 0.2619(3) 1.1488(3) 0.4032(3) 0.0600(14) Uani 1 1 d .
C61 C 0.2582(4) 1.0769(3) 0.4292(3) 0.0701(16) Uani 1 1 d .
H61 H 0.2643 1.0380 0.3985 0.084 Uiso 1 1 calc R
C62 C 0.2457(5) 1.0645(4) 0.4997(3) 0.093(2) Uani 1 1 d .
H62 H 0.2433 1.0169 0.5173 0.112 Uiso 1 1 calc R
C63 C 0.2361(5) 1.1243(5) 0.5465(4) 0.101(2) Uani 1 1 d .
H63 H 0.2269 1.1149 0.5943 0.121 Uiso 1 1 calc R
C64 C 0.2402(5) 1.1945(4) 0.5228(4) 0.096(2) Uani 1 1 d .
H64 H 0.2344 1.2334 0.5538 0.116 Uiso 1 1 calc R
C65 C 0.2531(4) 1.2065(4) 0.4510(3) 0.0762(18) Uani 1 1 d .
C66 C 0.2731(4) 1.2580(3) 0.3453(3) 0.0795(19) Uani 1 1 d .
H66 H 0.2788 1.2933 0.3098 0.095 Uiso 1 1 calc R
C67 C 0.2475(8) 1.3465(5) 0.4474(5) 0.156(4) Uani 1 1 d DU
H67A H 0.1964 1.3606 0.4228 0.188 Uiso 1 1 calc R
H67B H 0.2431 1.3428 0.4991 0.188 Uiso 1 1 calc R
C68 C 0.3231(8) 1.4001(6) 0.4359(7) 0.221(6) Uani 1 1 d DU
H68A H 0.3729 1.3835 0.4583 0.331 Uiso 1 1 calc R
H68B H 0.3211 1.4478 0.4573 0.331 Uiso 1 1 calc R
H68C H 0.3250 1.4042 0.3844 0.331 Uiso 1 1 calc R
C69 C 0.0565(4) 0.8733(4) 0.2733(4) 0.082(2) Uani 1 1 d .
C70 C 0.1137(3) 0.9084(2) 0.2186(3) 0.0456(12) Uani 1 1 d .
C71 C 0.0759(3) 0.9128(3) 0.1487(3) 0.0486(12) Uani 1 1 d .
H71 H 0.0176 0.8948 0.1370 0.058 Uiso 1 1 calc R
C72 C 0.1230(3) 0.9441(2) 0.0932(2) 0.0398(11) Uani 1 1 d .
C73 C 0.0807(3) 0.9427(2) 0.0181(2) 0.0396(10) Uani 1 1 d .
C74 C 0.1173(3) 0.9775(2) -0.0427(2) 0.0426(11) Uani 1 1 d .
C75 C 0.1927(3) 1.0258(3) -0.0504(3) 0.0586(14) Uani 1 1 d .
H75 H 0.2326 1.0432 -0.0097 0.070 Uiso 1 1 calc R
C76 C 0.2078(4) 1.0478(4) -0.1192(4) 0.0818(19) Uani 1 1 d .
H76 H 0.2583 1.0801 -0.1249 0.098 Uiso 1 1 calc R
C77 C 0.1473(5) 1.0218(4) -0.1811(3) 0.086(2) Uani 1 1 d .
H77 H 0.1592 1.0362 -0.2273 0.103 Uiso 1 1 calc R
C78 C 0.0722(4) 0.9760(3) -0.1743(3) 0.0701(17) Uani 1 1 d .
H78 H 0.0319 0.9600 -0.2151 0.084 Uiso 1 1 calc R
C79 C 0.0570(3) 0.9538(3) -0.1056(3) 0.0521(13) Uani 1 1 d .
C80 C 0.0017(3) 0.9019(2) -0.0110(3) 0.0486(12) Uani 1 1 d .
H80 H -0.0366 0.8739 0.0161 0.058 Uiso 1 1 calc R
C81 C -0.0894(4) 0.8695(3) -0.1308(3) 0.0751(18) Uani 1 1 d .
H81A H -0.0994 0.8980 -0.1737 0.090 Uiso 1 1 calc R
H81B H -0.1380 0.8663 -0.1045 0.090 Uiso 1 1 calc R
C82 C -0.0817(5) 0.7930(4) -0.1541(5) 0.152(4) Uani 1 1 d .
H82A H -0.0335 0.7959 -0.1799 0.228 Uiso 1 1 calc R
H82B H -0.1325 0.7697 -0.1855 0.228 Uiso 1 1 calc R
H82C H -0.0742 0.7640 -0.1118 0.228 Uiso 1 1 calc R
C83 C 0.6075(4) 1.0431(4) 0.2641(3) 0.080(2) Uani 1 1 d .
C84 C 0.5170(3) 1.0103(3) 0.2782(3) 0.0475(12) Uani 1 1 d .
C85 C 0.5049(3) 0.9857(3) 0.3458(2) 0.0480(12) Uani 1 1 d .
H85 H 0.5513 0.9934 0.3827 0.058 Uiso 1 1 calc R
C86 C 0.4245(3) 0.9487(2) 0.3622(2) 0.0393(10) Uani 1 1 d .
C87 C 0.4167(3) 0.9112(2) 0.4302(2) 0.0415(11) Uani 1 1 d .
C88 C 0.3400(3) 0.8749(2) 0.4560(2) 0.0445(11) Uani 1 1 d .
C89 C 0.2539(3) 0.8691(3) 0.4317(3) 0.0528(13) Uani 1 1 d .
H89 H 0.2359 0.8916 0.3893 0.063 Uiso 1 1 calc R
C90 C 0.1951(4) 0.8294(3) 0.4716(3) 0.0679(16) Uani 1 1 d .
H90 H 0.1372 0.8256 0.4560 0.081 Uiso 1 1 calc R
C91 C 0.2213(4) 0.7947(3) 0.5354(3) 0.0706(16) Uani 1 1 d .
H91 H 0.1804 0.7676 0.5608 0.085 Uiso 1 1 calc R
C92 C 0.3059(4) 0.7999(3) 0.5611(3) 0.0645(15) Uani 1 1 d .
H92 H 0.3237 0.7769 0.6032 0.077 Uiso 1 1 calc R
C93 C 0.3640(3) 0.8417(3) 0.5207(3) 0.0501(12) Uani 1 1 d .
C94 C 0.4833(3) 0.8981(3) 0.4805(2) 0.0485(12) Uani 1 1 d .
H94 H 0.5409 0.9147 0.4775 0.058 Uiso 1 1 calc R
C95 C 0.5036(4) 0.8249(3) 0.5924(3) 0.0666(16) Uani 1 1 d .
H95A H 0.4750 0.8193 0.6355 0.080 Uiso 1 1 calc R
H95B H 0.5582 0.8584 0.6055 0.080 Uiso 1 1 calc R
C96 C 0.5180(4) 0.7495(3) 0.5673(3) 0.0823(19) Uani 1 1 d .
H96A H 0.4641 0.7176 0.5502 0.123 Uiso 1 1 calc R
H96B H 0.5467 0.7273 0.6074 0.123 Uiso 1 1 calc R
H96C H 0.5523 0.7557 0.5284 0.123 Uiso 1 1 calc R
C97 C 0.3850(3) 0.9777(3) 0.0297(3) 0.0520(12) Uani 1 1 d .
H97 H 0.3903 1.0288 0.0384 0.062 Uiso 1 1 calc R
C98 C 0.4031(3) 0.9525(3) -0.0373(3) 0.0592(14) Uani 1 1 d .
H98 H 0.4192 0.9861 -0.0724 0.071 Uiso 1 1 calc R
C99 C 0.3968(3) 0.8776(3) -0.0504(3) 0.0593(14) Uani 1 1 d .
H99 H 0.4089 0.8599 -0.0945 0.071 Uiso 1 1 calc R
C100 C 0.3721(3) 0.8277(3) 0.0028(3) 0.0490(12) Uani 1 1 d .
C101 C 0.3643(3) 0.7489(3) -0.0067(3) 0.0596(14) Uani 1 1 d .
H101 H 0.3770 0.7293 -0.0497 0.072 Uiso 1 1 calc R
C102 C 0.3391(3) 0.7025(3) 0.0450(3) 0.0598(15) Uani 1 1 d .
H102 H 0.3349 0.6514 0.0372 0.072 Uiso 1 1 calc R
C103 C 0.3186(3) 0.7302(3) 0.1116(3) 0.0501(12) Uani 1 1 d .
C104 C 0.2914(4) 0.6847(3) 0.1673(3) 0.0628(15) Uani 1 1 d .
H104 H 0.2862 0.6333 0.1620 0.075 Uiso 1 1 calc R
C105 C 0.2726(4) 0.7149(3) 0.2287(3) 0.0712(17) Uani 1 1 d .
H105 H 0.2551 0.6847 0.2660 0.085 Uiso 1 1 calc R
C106 C 0.2798(3) 0.7931(3) 0.2358(3) 0.0584(14) Uani 1 1 d .
H106 H 0.2656 0.8135 0.2778 0.070 Uiso 1 1 calc R
C107 C 0.3259(3) 0.8084(2) 0.1232(2) 0.0395(10) Uani 1 1 d .
C108 C 0.3543(3) 0.8575(2) 0.0682(2) 0.0393(10) Uani 1 1 d .
Dy2 Dy 0.314814(14) 0.980746(10) 0.199684(10) 0.03830(8) Uani 1 1 d .
F1 F 1.0991(3) 0.4184(3) 0.1788(3) 0.1284(16) Uani 1 1 d .
F2 F 1.1509(2) 0.5280(3) 0.2198(2) 0.1263(17) Uani 1 1 d .
F3 F 1.1679(3) 0.4379(4) 0.2865(3) 0.175(2) Uani 1 1 d U
F4 F 0.9895(3) 0.7300(2) 0.1224(3) 0.1208(16) Uani 1 1 d .
F5 F 0.8791(3) 0.77615(19) 0.0977(2) 0.1037(13) Uani 1 1 d .
F6 F 0.8955(4) 0.6790(2) 0.0391(2) 0.145(2) Uani 1 1 d .
F7 F 0.5898(4) 0.2821(3) 0.2686(3) 0.166(2) Uani 1 1 d .
F8 F 0.5965(3) 0.3690(3) 0.3390(2) 0.142(2) Uani 1 1 d .
F9 F 0.4967(2) 0.3443(3) 0.2544(2) 0.134(2) Uani 1 1 d .
F10 F 0.3166(4) 1.1902(3) 0.0303(3) 0.203(3) Uani 1 1 d U
F11 F 0.4371(4) 1.2027(4) 0.0700(4) 0.209(3) Uani 1 1 d U
F12 F 0.3740(4) 1.2769(2) 0.1001(2) 0.141(2) Uani 1 1 d .
F13 F 0.0664(3) 0.9156(3) 0.3330(2) 0.145(2) Uani 1 1 d .
F14 F 0.0800(3) 0.8115(3) 0.2977(3) 0.135(2) Uani 1 1 d .
F15 F -0.0258(2) 0.8552(3) 0.2495(2) 0.1128(15) Uani 1 1 d .
F16 F 0.6124(3) 1.1129(3) 0.2414(3) 0.1420(19) Uani 1 1 d .
F17 F 0.6657(2) 1.0483(3) 0.3220(2) 0.1244(16) Uani 1 1 d .
F18 F 0.6314(3) 1.0081(3) 0.2127(2) 0.1319(19) Uani 1 1 d .
N6 N 0.2607(4) 1.2718(3) 0.4140(3) 0.0920(18) Uani 1 1 d U
N7 N -0.0123(3) 0.9082(2) -0.0839(2) 0.0566(11) Uani 1 1 d .
N8 N 0.4518(3) 0.8574(2) 0.5347(2) 0.0557(11) Uani 1 1 d .
N9 N 0.3608(2) 0.9325(2) 0.08128(19) 0.0413(9) Uani 1 1 d .
N10 N 0.3059(3) 0.83836(19) 0.1847(2) 0.0440(9) Uani 1 1 d .
O7 O 0.3452(2) 1.08980(16) 0.13634(17) 0.0541(9) Uani 1 1 d .
O8 O 0.2933(2) 1.07758(17) 0.27152(17) 0.0542(9) Uani 1 1 d .
O9 O 0.20098(19) 0.97358(17) 0.10613(16) 0.0473(8) Uani 1 1 d .
O10 O 0.1902(2) 0.92786(18) 0.24639(16) 0.0503(8) Uani 1 1 d .
O11 O 0.4633(2) 1.00790(18) 0.22084(17) 0.0563(9) Uani 1 1 d .
O12 O 0.35719(19) 0.94554(17) 0.31749(16) 0.0481(8) Uani 1 1 d .

loop_
_atom_site_aniso_label
_atom_site_aniso_U_11
_atom_site_aniso_U_22
_atom_site_aniso_U_33
_atom_site_aniso_U_23
_atom_site_aniso_U_13
_atom_site_aniso_U_12
C2 0.039(3) 0.086(4) 0.045(3) 0.014(3) 0.009(2) 0.019(3)
C4 0.041(3) 0.055(3) 0.033(2) 0.007(2) 0.006(2) 0.012(2)
C5 0.050(3) 0.061(3) 0.033(3) 0.010(2) 0.010(2) 0.017(2)
C6 0.054(3) 0.060(3) 0.036(3) 0.007(2) 0.009(2) 0.004(2)
C7 0.058(4) 0.081(4) 0.047(3) 0.007(3) 0.012(3) 0.010(3)
C12 0.069(4) 0.096(4) 0.040(3) 0.012(3) 0.009(3) 0.036(3)
C16 0.044(3) 0.034(3) 0.056(3) 0.006(2) 0.011(2) 0.005(2)
C17 0.057(3) 0.043(3) 0.058(3) 0.004(2) 0.016(3) 0.024(2)
C18 0.040(3) 0.055(3) 0.037(3) -0.007(2) -0.004(2) 0.017(2)
C19 0.047(3) 0.058(3) 0.040(3) -0.010(2) -0.005(2) 0.021(2)
C20 0.051(3) 0.083(4) 0.046(3) -0.014(3) 0.000(3) 0.027(3)
C26 0.059(4) 0.071(4) 0.058(3) -0.017(3) -0.007(3) 0.032(3)
C29 0.048(3) 0.073(4) 0.047(3) 0.023(3) -0.002(3) -0.015(3)
C30 0.038(3) 0.047(3) 0.036(2) 0.007(2) 0.005(2) 0.004(2)
C31 0.042(3) 0.056(3) 0.041(3) 0.008(2) 0.002(2) -0.004(2)
C32 0.041(3) 0.037(2) 0.036(2) -0.0005(19) 0.009(2) 0.014(2)
C33 0.040(3) 0.041(2) 0.034(2) 0.0017(19) 0.007(2) 0.017(2)
C34 0.045(3) 0.055(3) 0.040(3) 0.008(2) 0.011(2) 0.025(2)
C35 0.047(3) 0.078(4) 0.066(4) 0.020(3) 0.018(3) 0.024(3)
C39 0.058(3) 0.061(3) 0.038(3) 0.005(2) 0.008(2) 0.031(3)
C40 0.049(3) 0.049(3) 0.037(3) 0.002(2) -0.002(2) 0.013(2)
C43 0.064(3) 0.043(3) 0.056(3) 0.008(2) 0.022(3) 0.006(2)
C44 0.067(4) 0.046(3) 0.079(4) 0.019(3) 0.015(3) 0.006(3)
C45 0.068(4) 0.032(3) 0.104(5) 0.009(3) 0.016(4) 0.013(3)
C46 0.049(3) 0.042(3) 0.071(4) -0.001(2) 0.011(3) 0.013(2)
C47 0.067(4) 0.042(3) 0.089(4) -0.014(3) 0.018(3) 0.021(3)
C49 0.044(3) 0.060(3) 0.045(3) -0.007(2) 0.007(2) 0.020(2)
C50 0.062(4) 0.083(4) 0.042(3) -0.011(3) 0.012(3) 0.021(3)
C51 0.067(4) 0.074(4) 0.038(3) 0.010(2) 0.015(3) 0.016(3)
C52 0.056(3) 0.047(3) 0.043(3) 0.004(2) 0.011(2) 0.017(2)
C53 0.032(2) 0.046(3) 0.039(3) -0.001(2) 0.004(2) 0.012(2)
C54 0.029(2) 0.037(2) 0.055(3) 0.001(2) 0.008(2) 0.0090(19)
Dy1 0.03742(13) 0.03652(13) 0.03084(12) 0.00323(8) 0.00796(9) 0.00690(9)
N1 0.094(4) 0.102(4) 0.034(3) 0.016(2) 0.005(3) 0.039(3)
N2 0.069(4) 0.096(4) 0.079(4) -0.032(3) -0.007(3) 0.048(3)
N3 0.055(3) 0.058(3) 0.036(2) 0.0004(18) -0.007(2) 0.015(2)
N4 0.049(2) 0.040(2) 0.042(2) 0.0052(17) 0.0143(19) 0.0111(17)
N5 0.039(2) 0.041(2) 0.034(2) 0.0015(16) 0.0071(17) 0.0112(16)
O1 0.0403(19) 0.075(2) 0.0391(18) 0.0141(16) 0.0057(15) 0.0111(16)
O2 0.0362(18) 0.063(2) 0.0359(17) 0.0057(14) 0.0068(14) 0.0152(15)
O3 0.058(2) 0.0364(18) 0.062(2) 0.0064(14) 0.0282(17) 0.0100(15)
O4 0.049(2) 0.0492(19) 0.0418(18) -0.0026(14) 0.0093(15) 0.0166(15)
O5 0.0372(18) 0.059(2) 0.0379(17) 0.0149(14) 0.0024(15) 0.0030(15)
O6 0.0353(18) 0.0533(18) 0.0366(17) 0.0078(13) 0.0056(14) 0.0045(14)
C1 0.061(4) 0.180(8) 0.062(4) 0.041(5) 0.014(4) 0.054(5)
C3 0.051(3) 0.112(4) 0.048(3) 0.028(3) 0.009(3) 0.037(3)
C8 0.067(4) 0.128(6) 0.072(4) 0.005(4) 0.024(4) 0.012(4)
C9 0.103(5) 0.151(6) 0.074(5) 0.029(4) 0.038(4) 0.012(5)
C10 0.097(6) 0.143(6) 0.043(4) 0.024(4) 0.020(4) 0.017(5)
C11 0.078(4) 0.074(4) 0.038(3) 0.008(3) 0.012(3) 0.012(3)
C13 0.164(8) 0.137(6) 0.034(3) 0.018(4) -0.014(4) 0.066(6)
C14 0.122(7) 0.178(8) 0.088(6) 0.032(5) -0.015(5) 0.069(6)
C15 0.091(5) 0.049(3) 0.088(5) 0.011(3) 0.042(4) 0.008(3)
C21 0.067(4) 0.092(5) 0.065(4) 0.000(3) 0.026(3) 0.019(3)
C22 0.085(5) 0.110(5) 0.099(5) 0.023(4) 0.049(4) 0.015(4)
C23 0.096(6) 0.165(7) 0.126(6) -0.008(6) 0.055(5) 0.026(5)
C24 0.078(5) 0.176(9) 0.110(6) -0.031(6) 0.028(5) 0.065(6)
C25 0.060(4) 0.116(5) 0.063(4) -0.029(4) 0.005(3) 0.037(4)
C27 0.095(5) 0.090(5) 0.137(6) -0.048(4) 0.002(5) 0.056(4)
C28 0.124(7) 0.115(6) 0.203(9) -0.053(6) -0.077(7) 0.086(5)
C36 0.072(4) 0.104(5) 0.071(4) 0.043(4) 0.033(4) 0.030(4)
C37 0.101(6) 0.124(6) 0.057(4) 0.037(4) 0.032(4) 0.052(5)
C38 0.082(5) 0.095(4) 0.045(3) 0.022(3) 0.013(3) 0.044(4)
C41 0.081(4) 0.076(4) 0.049(3) -0.006(3) -0.027(3) 0.017(3)
C42 0.123(7) 0.132(7) 0.085(5) 0.018(5) -0.052(5) -0.034(5)
C48 0.067(4) 0.061(4) 0.072(4) -0.022(3) 0.015(3) 0.025(3)
C55 0.081(4) 0.054(4) 0.068(4) 0.013(3) 0.028(3) 0.010(3)
C56 0.044(3) 0.039(3) 0.053(3) 0.006(2) 0.007(2) 0.001(2)
C57 0.069(4) 0.038(3) 0.064(3) 0.002(2) 0.015(3) 0.014(2)
C58 0.042(3) 0.053(3) 0.049(3) -0.012(2) 0.003(2) 0.009(2)
C59 0.058(3) 0.051(3) 0.054(3) -0.010(2) 0.002(3) 0.012(2)
C60 0.052(3) 0.073(4) 0.052(3) -0.016(3) 0.002(3) 0.010(3)
C61 0.081(4) 0.069(4) 0.060(4) -0.008(3) 0.018(3) 0.010(3)
C62 0.119(6) 0.096(5) 0.062(4) -0.003(4) 0.023(4) 0.010(4)
C63 0.123(7) 0.133(7) 0.048(4) -0.004(4) 0.019(4) 0.026(5)
C64 0.117(6) 0.116(6) 0.059(4) -0.026(4) 0.010(4) 0.036(5)
C65 0.081(5) 0.086(5) 0.062(4) -0.017(3) 0.010(3) 0.022(4)
C66 0.104(5) 0.073(4) 0.068(4) -0.009(3) 0.015(4) 0.030(4)
C67 0.257(14) 0.108(7) 0.111(7) -0.022(5) 0.042(8) 0.043(7)
C68 0.244(10) 0.178(8) 0.244(10) -0.064(7) 0.032(8) 0.057(7)
C69 0.053(4) 0.126(6) 0.061(4) 0.036(4) 0.012(3) -0.005(4)
C70 0.048(3) 0.046(3) 0.046(3) 0.012(2) 0.013(2) 0.010(2)
C71 0.043(3) 0.054(3) 0.046(3) 0.015(2) 0.008(2) 0.000(2)
C72 0.043(3) 0.033(2) 0.044(3) 0.0010(19) 0.008(2) 0.010(2)
C73 0.042(3) 0.039(2) 0.042(3) 0.0034(19) 0.011(2) 0.016(2)
C74 0.049(3) 0.044(3) 0.041(3) 0.004(2) 0.011(2) 0.022(2)
C75 0.057(3) 0.070(4) 0.054(3) 0.019(3) 0.017(3) 0.017(3)
C76 0.080(5) 0.096(5) 0.080(5) 0.032(4) 0.030(4) 0.029(4)
C77 0.103(6) 0.121(6) 0.051(4) 0.029(4) 0.026(4) 0.049(5)
C78 0.083(5) 0.093(4) 0.041(3) 0.006(3) 0.008(3) 0.035(4)
C79 0.062(3) 0.056(3) 0.044(3) -0.001(2) 0.004(3) 0.028(3)
C80 0.046(3) 0.045(3) 0.053(3) 0.005(2) 0.002(2) 0.011(2)
C81 0.071(4) 0.078(4) 0.066(4) -0.009(3) -0.022(3) 0.011(3)
C82 0.120(7) 0.109(6) 0.197(9) -0.064(6) -0.070(7) 0.020(5)
C83 0.054(4) 0.119(6) 0.055(4) 0.024(4) 0.001(3) -0.014(4)
C84 0.045(3) 0.056(3) 0.040(3) 0.005(2) 0.006(2) 0.004(2)
C85 0.041(3) 0.062(3) 0.038(3) 0.000(2) 0.003(2) 0.003(2)
C86 0.044(3) 0.042(3) 0.033(2) -0.0010(19) 0.009(2) 0.010(2)
C87 0.048(3) 0.045(3) 0.032(2) 0.0018(19) 0.005(2) 0.011(2)
C88 0.044(3) 0.050(3) 0.039(3) 0.002(2) 0.007(2) 0.010(2)
C89 0.057(3) 0.062(3) 0.038(3) 0.007(2) 0.005(2) 0.010(3)
C90 0.056(4) 0.089(4) 0.058(4) 0.010(3) 0.013(3) 0.007(3)
C91 0.062(4) 0.089(4) 0.062(4) 0.022(3) 0.022(3) 0.007(3)
C92 0.068(4) 0.075(4) 0.054(3) 0.022(3) 0.016(3) 0.017(3)
C93 0.054(3) 0.057(3) 0.040(3) 0.007(2) 0.006(2) 0.013(2)
C94 0.050(3) 0.058(3) 0.040(3) 0.013(2) 0.014(2) 0.010(2)
C95 0.062(4) 0.098(5) 0.046(3) 0.026(3) 0.011(3) 0.026(3)
C96 0.069(4) 0.090(5) 0.095(5) 0.039(4) 0.017(4) 0.025(3)
C97 0.061(3) 0.054(3) 0.046(3) 0.011(2) 0.021(3) 0.014(2)
C98 0.067(4) 0.074(4) 0.044(3) 0.012(3) 0.025(3) 0.017(3)
C99 0.063(4) 0.085(4) 0.038(3) -0.003(3) 0.018(3) 0.026(3)
C100 0.044(3) 0.060(3) 0.048(3) -0.003(2) 0.011(2) 0.018(2)
C101 0.062(4) 0.060(3) 0.064(4) -0.014(3) 0.017(3) 0.024(3)
C102 0.064(4) 0.047(3) 0.073(4) -0.011(3) 0.012(3) 0.022(3)
C103 0.047(3) 0.042(3) 0.065(3) 0.002(2) 0.011(3) 0.015(2)
C104 0.074(4) 0.040(3) 0.077(4) 0.006(3) 0.015(3) 0.015(3)
C105 0.097(5) 0.045(3) 0.075(4) 0.019(3) 0.030(4) 0.008(3)
C106 0.074(4) 0.056(3) 0.048(3) 0.010(2) 0.025(3) 0.008(3)
C107 0.039(3) 0.039(3) 0.043(3) 0.003(2) 0.008(2) 0.012(2)
C108 0.034(2) 0.048(3) 0.039(3) 0.001(2) 0.007(2) 0.016(2)
Dy2 0.04600(14) 0.03759(13) 0.03253(13) 0.00440(9) 0.00972(10) 0.00809(10)
F1 0.121(4) 0.166(4) 0.130(4) 0.014(3) 0.067(3) 0.070(3)
F2 0.061(3) 0.203(5) 0.111(3) 0.035(3) 0.041(2) -0.006(3)
F3 0.094(3) 0.355(7) 0.126(4) 0.121(4) 0.053(3) 0.128(4)
F4 0.084(3) 0.080(3) 0.212(5) 0.027(3) 0.082(3) 0.007(2)
F5 0.128(3) 0.059(2) 0.144(4) 0.047(2) 0.065(3) 0.032(2)
F6 0.263(7) 0.085(3) 0.088(3) 0.027(2) 0.081(4) -0.007(3)
F7 0.218(6) 0.087(3) 0.230(6) 0.082(3) 0.145(5) 0.033(3)
F8 0.124(4) 0.208(5) 0.053(2) 0.027(3) 0.020(2) -0.074(3)
F9 0.050(2) 0.217(5) 0.122(3) 0.096(3) 0.013(2) -0.016(3)
F10 0.265(6) 0.179(4) 0.093(3) 0.073(3) -0.031(4) -0.099(4)
F11 0.206(6) 0.218(5) 0.283(7) 0.177(5) 0.186(5) 0.123(5)
F12 0.254(6) 0.048(2) 0.128(4) 0.031(2) 0.072(4) 0.015(3)
F13 0.107(4) 0.243(6) 0.070(3) -0.020(3) 0.049(3) -0.024(4)
F14 0.098(3) 0.161(4) 0.145(4) 0.111(4) 0.027(3) 0.008(3)
F15 0.050(2) 0.190(4) 0.092(3) 0.065(3) 0.018(2) -0.004(2)
F16 0.100(3) 0.139(4) 0.166(4) 0.068(3) 0.023(3) -0.038(3)
F17 0.055(2) 0.226(5) 0.070(2) 0.028(3) 0.000(2) -0.025(3)
F18 0.065(3) 0.249(6) 0.082(3) -0.014(3) 0.035(2) 0.018(3)
N6 0.138(5) 0.078(4) 0.070(4) -0.021(3) 0.020(3) 0.043(3)
N7 0.061(3) 0.062(3) 0.045(3) -0.001(2) -0.006(2) 0.018(2)
N8 0.060(3) 0.072(3) 0.039(2) 0.017(2) 0.011(2) 0.019(2)
N9 0.041(2) 0.045(2) 0.039(2) 0.0051(17) 0.0091(18) 0.0082(17)
N10 0.057(3) 0.038(2) 0.040(2) 0.0083(17) 0.0167(19) 0.0097(18)
O7 0.074(2) 0.0393(19) 0.052(2) 0.0066(14) 0.0217(18) 0.0110(16)
O8 0.074(2) 0.0401(19) 0.050(2) -0.0054(15) 0.0163(18) 0.0080(17)
O9 0.0385(19) 0.061(2) 0.0413(18) 0.0077(15) 0.0082(15) 0.0052(15)
O10 0.042(2) 0.069(2) 0.0398(18) 0.0115(15) 0.0084(16) 0.0075(16)
O11 0.048(2) 0.072(2) 0.044(2) 0.0160(16) 0.0050(17) -0.0016(17)
O12 0.0420(19) 0.063(2) 0.0381(18) 0.0109(15) 0.0061(15) 0.0069(15)

loop_
_atom_type_symbol
_atom_type_description
_atom_type_scat_dispersion_real
_atom_type_scat_dispersion_imag
_atom_type_scat_source
C C 0.0033 0.0016 'International Tables Vol C Tables 4.2.6.8 and 6.1.1.4'
H H 0.0000 0.0000 'International Tables Vol C Tables 4.2.6.8 and 6.1.1.4'
O O 0.0106 0.0060 'International Tables Vol C Tables 4.2.6.8 and 6.1.1.4'
N N 0.0061 0.0033 'International Tables Vol C Tables 4.2.6.8 and 6.1.1.4'
Dy Dy -0.1892 4.4098 'International Tables Vol C Tables 4.2.6.8 and 6.1.1.4'
F F 0.0171 0.0103 'International Tables Vol C Tables 4.2.6.8 and 6.1.1.4'
Cl Cl 0.1484 0.1585 'International Tables Vol C Tables 4.2.6.8 and 6.1.1.4'

loop_
_geom_angle_atom_site_label_1
_geom_angle_atom_site_label_2
_geom_angle_atom_site_label_3
_geom_angle
O1 C2 C3 128.7(5)
O1 C2 C1 111.9(5)
C3 C2 C1 119.4(5)
O2 C4 C3 122.4(4)
O2 C4 C5 118.1(4)
C3 C4 C5 119.5(4)
C12 C5 C6 106.1(4)
C12 C5 C4 127.5(5)
C6 C5 C4 126.4(4)
C7 C6 C11 118.4(5)
C7 C6 C5 135.1(5)
C11 C6 C5 106.5(5)
C8 C7 C6 119.2(5)
C8 C7 H7 120.4
C6 C7 H7 120.4
N1 C12 C5 110.9(5)
N1 C12 H12 124.6
C5 C12 H12 124.6
O3 C16 C17 129.2(5)
O3 C16 C15 111.0(5)
C17 C16 C15 119.8(5)
C16 C17 C18 123.4(4)
C16 C17 H17 118.3
C18 C17 H17 118.3
O4 C18 C17 122.5(4)
O4 C18 C19 118.5(5)
C17 C18 C19 119.0(4)
C26 C19 C20 105.5(5)
C26 C19 C18 127.6(5)
C20 C19 C18 126.3(5)
C21 C20 C25 118.5(6)
C21 C20 C19 135.5(5)
C25 C20 C19 105.9(6)
N2 C26 C19 112.0(6)
N2 C26 H26 124.0
C19 C26 H26 124.0
F9 C29 F8 107.6(6)
F9 C29 F7 105.2(5)
F8 C29 F7 102.2(5)
F9 C29 C30 116.1(4)
F8 C29 C30 113.2(4)
F7 C29 C30 111.3(5)
O5 C30 C31 129.2(4)
O5 C30 C29 113.8(4)
C31 C30 C29 117.0(4)
C30 C31 C32 123.5(4)
C30 C31 H31 118.2
C32 C31 H31 118.2
O6 C32 C31 122.7(4)
O6 C32 C33 117.6(4)
C31 C32 C33 119.6(4)
C40 C33 C34 106.0(4)
C40 C33 C32 124.9(4)
C34 C33 C32 128.7(4)
C35 C34 C39 118.6(5)
C35 C34 C33 135.2(4)
C39 C34 C33 106.2(4)
C34 C35 C36 119.1(5)
C34 C35 H35 120.4
C36 C35 H35 120.4
N3 C39 C38 129.1(5)
N3 C39 C34 108.7(4)
C38 C39 C34 122.2(5)
N3 C40 C33 110.7(4)
N3 C40 H40 124.6
C33 C40 H40 124.6
N4 C43 C44 123.2(5)
N4 C43 H43 118.4
C44 C43 H43 118.4
C45 C44 C43 119.1(5)
C45 C44 H44 120.5
C43 C44 H44 120.5
C44 C45 C46 119.4(5)
C44 C45 H45 120.3
C46 C45 H45 120.3
C45 C46 C54 118.3(5)
C45 C46 C47 123.1(5)
C54 C46 C47 118.6(5)
C48 C47 C46 121.4(5)
C48 C47 H47 119.3
C46 C47 H47 119.3
C53 C49 C50 117.3(4)
C53 C49 C48 119.3(5)
C50 C49 C48 123.4(5)
C51 C50 C49 119.2(5)
C51 C50 H50 120.4
C49 C50 H50 120.4
C50 C51 C52 119.4(5)
C50 C51 H51 120.3
C52 C51 H51 120.3
N5 C52 C51 123.7(5)
N5 C52 H52 118.2
C51 C52 H52 118.2
N5 C53 C49 122.9(4)
N5 C53 C54 117.8(4)
C49 C53 C54 119.3(4)
N4 C54 C46 121.7(4)
N4 C54 C53 118.3(4)
C46 C54 C53 120.0(4)
O3 Dy1 O2 121.15(11)
O3 Dy1 O1 76.38(11)
O2 Dy1 O1 72.19(10)
O3 Dy1 O5 140.52(11)
O2 Dy1 O5 75.61(10)
O1 Dy1 O5 141.18(10)
O3 Dy1 O6 80.11(11)
O2 Dy1 O6 147.95(11)
O1 Dy1 O6 139.51(10)
O5 Dy1 O6 73.39(10)
O3 Dy1 O4 72.91(11)
O2 Dy1 O4 80.43(11)
O1 Dy1 O4 118.62(11)
O5 Dy1 O4 75.78(11)
O6 Dy1 O4 84.32(10)
O3 Dy1 N4 141.70(12)
O2 Dy1 N4 79.86(11)
O1 Dy1 N4 81.58(12)
O5 Dy1 N4 71.83(12)
O6 Dy1 N4 97.85(11)
O4 Dy1 N4 145.32(12)
O3 Dy1 N5 79.57(11)
O2 Dy1 N5 131.75(11)
O1 Dy1 N5 71.96(11)
O5 Dy1 N5 117.55(11)
O6 Dy1 N5 71.69(11)
O4 Dy1 N5 146.15(11)
N4 Dy1 N5 63.87(11)
C12 N1 C11 108.5(4)
C12 N1 C13 126.0(6)
C11 N1 C13 125.5(5)
C26 N2 C25 107.7(5)
C26 N2 C27 125.9(6)
C25 N2 C27 126.0(6)
C40 N3 C39 108.5(4)
C40 N3 C41 125.7(5)
C39 N3 C41 125.8(4)
C43 N4 C54 118.3(4)
C43 N4 Dy1 121.9(3)
C54 N4 Dy1 119.5(3)
C52 N5 C53 117.6(4)
C52 N5 Dy1 122.3(3)
C53 N5 Dy1 120.1(3)
C2 O1 Dy1 132.3(3)
C4 O2 Dy1 137.8(3)
C16 O3 Dy1 133.0(3)
C18 O4 Dy1 135.9(3)
C30 O5 Dy1 133.0(3)
C32 O6 Dy1 135.8(3)
F2 C1 F3 106.6(7)
F2 C1 F1 105.5(6)
F3 C1 F1 106.4(7)
F2 C1 C2 113.0(7)
F3 C1 C2 114.0(6)
F1 C1 C2 110.7(6)
C2 C3 C4 122.9(4)
C2 C3 H3 118.6
C4 C3 H3 118.6
C7 C8 C9 120.4(7)
C7 C8 H8 119.8
C9 C8 H8 119.8
C10 C9 C8 121.5(7)
C10 C9 H9 119.2
C8 C9 H9 119.2
C9 C10 C11 117.7(6)
C9 C10 H10 121.1
C11 C10 H10 121.1
C10 C11 N1 129.3(6)
C10 C11 C6 122.6(6)
N1 C11 C6 108.0(5)
C14 C13 N1 115.8(5)
C14 C13 H13A 108.3
N1 C13 H13A 108.3
C14 C13 H13B 108.3
N1 C13 H13B 108.3
H13A C13 H13B 107.4
C13 C14 H14A 109.5
C13 C14 H14B 109.5
H14A C14 H14B 109.5
C13 C14 H14C 109.5
H14A C14 H14C 109.5
H14B C14 H14C 109.5
F6 C15 F5 109.1(6)
F6 C15 F4 104.6(6)
F5 C15 F4 103.8(5)
F6 C15 C16 114.3(5)
F5 C15 C16 113.3(5)
F4 C15 C16 110.8(5)
C20 C21 C22 119.7(6)
C20 C21 H21 120.2
C22 C21 H21 120.2
C23 C22 C21 121.4(7)
C23 C22 H22 119.3
C21 C22 H22 119.3
C22 C23 C24 120.9(8)
C22 C23 H23 119.6
C24 C23 H23 119.6
C25 C24 C23 117.9(7)
C25 C24 H24 121.1
C23 C24 H24 121.1
N2 C25 C24 129.5(7)
N2 C25 C20 108.9(6)
C24 C25 C20 121.6(7)
N2 C27 C28 111.5(5)
N2 C27 H27A 109.3
C28 C27 H27A 109.3
N2 C27 H27B 109.3
C28 C27 H27B 109.3
H27A C27 H27B 108.0
C27 C28 H28A 109.5
C27 C28 H28B 109.5
H28A C28 H28B 109.5
C27 C28 H28C 109.5
H28A C28 H28C 109.5
H28B C28 H28C 109.5
C37 C36 C35 121.0(6)
C37 C36 H36 119.5
C35 C36 H36 119.5
C38 C37 C36 122.3(6)
C38 C37 H37 118.9
C36 C37 H37 118.9
C37 C38 C39 116.8(6)
C37 C38 H38 121.6
C39 C38 H38 121.6
C42 C41 N3 113.7(4)
C42 C41 H41A 108.8
N3 C41 H41A 108.8
C42 C41 H41B 108.8
N3 C41 H41B 108.8
H41A C41 H41B 107.7
C41 C42 H42A 109.5
C41 C42 H42B 109.5
H42A C42 H42B 109.5
C41 C42 H42C 109.5
H42A C42 H42C 109.5
H42B C42 H42C 109.5
C47 C48 C49 121.4(5)
C47 C48 H48 119.3
C49 C48 H48 119.3
F10 C55 F11 101.4(6)
F10 C55 F12 105.5(6)
F11 C55 F12 101.2(6)
F10 C55 C56 113.4(5)
F11 C55 C56 114.5(6)
F12 C55 C56 118.6(5)
O7 C56 C57 129.4(5)
O7 C56 C55 112.7(5)
C57 C56 C55 117.9(5)
C56 C57 C58 122.6(5)
C56 C57 H57 118.7
C58 C57 H57 118.7
O8 C58 C57 122.2(4)
O8 C58 C59 116.5(5)
C57 C58 C59 121.2(5)
C66 C59 C60 106.2(5)
C66 C59 C58 127.0(5)
C60 C59 C58 126.6(5)
C61 C60 C65 118.9(6)
C61 C60 C59 135.1(5)
C65 C60 C59 105.9(5)
C62 C61 C60 119.5(6)
C62 C61 H61 120.3
C60 C61 H61 120.3
C61 C62 C63 120.1(7)
C61 C62 H62 120.0
C63 C62 H62 120.0
C64 C63 C62 121.5(7)
C64 C63 H63 119.2
C62 C63 H63 119.2
C63 C64 C65 117.9(6)
C63 C64 H64 121.1
C65 C64 H64 121.1
N6 C65 C64 129.5(6)
N6 C65 C60 108.5(6)
C64 C65 C60 122.1(6)
N6 C66 C59 109.9(6)
N6 C66 H66 125.0
C59 C66 H66 125.0
C68 C67 N6 104.2(9)
C68 C67 H67A 110.9
N6 C67 H67A 110.9
C68 C67 H67B 110.9
N6 C67 H67B 110.9
H67A C67 H67B 108.9
C67 C68 H68A 109.5
C67 C68 H68B 109.5
H68A C68 H68B 109.5
C67 C68 H68C 109.5
H68A C68 H68C 109.5
H68B C68 H68C 109.5
F13 C69 F15 107.7(6)
F13 C69 F14 102.8(6)
F15 C69 F14 106.6(6)
F13 C69 C70 111.7(5)
F15 C69 C70 116.6(5)
F14 C69 C70 110.5(6)
O10 C70 C71 130.1(5)
O10 C70 C69 112.8(4)
C71 C70 C69 117.1(5)
C70 C71 C72 122.0(4)
C70 C71 H71 119.0
C72 C71 H71 119.0
O9 C72 C71 122.3(4)
O9 C72 C73 117.9(4)
C71 C72 C73 119.8(4)
C80 C73 C74 105.9(4)
C80 C73 C72 127.4(4)
C74 C73 C72 126.4(4)
C75 C74 C79 118.9(5)
C75 C74 C73 134.8(4)
C79 C74 C73 106.3(4)
C76 C75 C74 119.1(5)
C76 C75 H75 120.4
C74 C75 H75 120.4
C75 C76 C77 120.7(6)
C75 C76 H76 119.7
C77 C76 H76 119.7
C78 C77 C76 120.9(6)
C78 C77 H77 119.5
C76 C77 H77 119.5
C77 C78 C79 118.5(6)
C77 C78 H78 120.7
C79 C78 H78 120.7
N7 C79 C78 130.2(5)
N7 C79 C74 108.0(4)
C78 C79 C74 121.8(5)
N7 C80 C73 110.7(5)
N7 C80 H80 124.6
C73 C80 H80 124.6
N7 C81 C82 111.6(5)
N7 C81 H81A 109.3
C82 C81 H81A 109.3
N7 C81 H81B 109.3
C82 C81 H81B 109.3
H81A C81 H81B 108.0
C81 C82 H82A 109.5
C81 C82 H82B 109.5
H82A C82 H82B 109.5
C81 C82 H82C 109.5
H82A C82 H82C 109.5
H82B C82 H82C 109.5
F18 C83 F17 108.3(6)
F18 C83 F16 104.4(6)
F17 C83 F16 105.4(5)
F18 C83 C84 113.2(5)
F17 C83 C84 114.4(5)
F16 C83 C84 110.5(6)
O11 C84 C85 129.6(5)
O11 C84 C83 111.6(4)
C85 C84 C83 118.6(4)
C84 C85 C86 122.6(4)
C84 C85 H85 118.7
C86 C85 H85 118.7
O12 C86 C85 121.4(4)
O12 C86 C87 117.5(4)
C85 C86 C87 121.1(4)
C94 C87 C88 106.1(4)
C94 C87 C86 126.1(4)
C88 C87 C86 127.5(4)
C89 C88 C93 118.6(5)
C89 C88 C87 134.2(4)
C93 C88 C87 107.2(4)
C90 C89 C88 118.9(5)
C90 C89 H89 120.6
C88 C89 H89 120.6
C89 C90 C91 121.2(5)
C89 C90 H90 119.4
C91 C90 H90 119.4
C92 C91 C90 121.3(5)
C92 C91 H91 119.4
C90 C91 H91 119.4
C91 C92 C93 116.5(5)
C91 C92 H92 121.7
C93 C92 H92 121.7
N8 C93 C88 107.8(4)
N8 C93 C92 128.7(5)
C88 C93 C92 123.5(5)
N8 C94 C87 109.5(4)
N8 C94 H94 125.2
C87 C94 H94 125.2
N8 C95 C96 111.3(5)
N8 C95 H95A 109.4
C96 C95 H95A 109.4
N8 C95 H95B 109.4
C96 C95 H95B 109.4
H95A C95 H95B 108.0
C95 C96 H96A 109.5
C95 C96 H96B 109.5
H96A C96 H96B 109.5
C95 C96 H96C 109.5
H96A C96 H96C 109.5
H96B C96 H96C 109.5
N9 C97 C98 123.2(5)
N9 C97 H97 118.4
C98 C97 H97 118.4
C99 C98 C97 119.0(5)
C99 C98 H98 120.5
C97 C98 H98 120.5
C98 C99 C100 119.8(5)
C98 C99 H99 120.1
C100 C99 H99 120.1
C99 C100 C108 117.5(5)
C99 C100 C101 123.1(5)
C108 C100 C101 119.4(5)
C102 C101 C100 121.6(5)
C102 C101 H101 119.2
C100 C101 H101 119.2
C101 C102 C103 121.0(5)
C101 C102 H102 119.5
C103 C102 H102 119.5
C104 C103 C107 117.2(5)
C104 C103 C102 123.7(5)
C107 C103 C102 119.0(5)
C105 C104 C103 120.4(5)
C105 C104 H104 119.8
C103 C104 H104 119.8
C104 C105 C106 119.1(5)
C104 C105 H105 120.4
C106 C105 H105 120.4
N10 C106 C105 122.5(5)
N10 C106 H106 118.8
C105 C106 H106 118.8
N10 C107 C103 122.0(4)
N10 C107 C108 118.5(4)
C103 C107 C108 119.5(4)
N9 C108 C100 122.6(4)
N9 C108 C107 117.9(4)
C100 C108 C107 119.5(4)
O8 Dy2 O11 96.97(12)
O8 Dy2 O9 100.36(12)
O11 Dy2 O9 141.40(11)
O8 Dy2 O12 77.53(11)
O11 Dy2 O12 72.25(11)
O9 Dy2 O12 145.27(11)
O8 Dy2 O7 72.44(11)
O11 Dy2 O7 78.51(12)
O9 Dy2 O7 74.36(11)
O12 Dy2 O7 134.66(11)
O8 Dy2 O10 77.72(12)
O11 Dy2 O10 145.60(11)
O9 Dy2 O10 72.30(11)
O12 Dy2 O10 73.43(11)
O7 Dy2 O10 129.65(12)
O8 Dy2 N10 146.56(12)
O11 Dy2 N10 93.90(12)
O9 Dy2 N10 90.28(11)
O12 Dy2 N10 75.89(11)
O7 Dy2 N10 140.91(11)
O10 Dy2 N10 75.53(12)
O8 Dy2 N9 150.14(12)
O11 Dy2 N9 75.54(11)
O9 Dy2 N9 72.28(11)
O12 Dy2 N9 125.15(11)
O7 Dy2 N9 77.73(11)
O10 Dy2 N9 124.42(11)
N10 Dy2 N9 63.30(11)
C66 N6 C65 109.4(5)
C66 N6 C67 127.1(6)
C65 N6 C67 123.2(6)
C80 N7 C79 109.1(4)
C80 N7 C81 123.8(5)
C79 N7 C81 127.0(5)
C94 N8 C93 109.3(4)
C94 N8 C95 124.6(5)
C93 N8 C95 125.4(4)
C97 N9 C108 117.9(4)
C97 N9 Dy2 122.0(3)
C108 N9 Dy2 119.9(3)
C106 N10 C107 118.6(4)
C106 N10 Dy2 121.0(3)
C107 N10 Dy2 120.3(3)
C56 O7 Dy2 133.3(3)
C58 O8 Dy2 139.9(3)
C72 O9 Dy2 138.8(3)
C70 O10 Dy2 133.6(3)
C84 O11 Dy2 132.9(3)
C86 O12 Dy2 139.6(3)

loop_
_geom_bond_atom_site_label_1
_geom_bond_atom_site_label_2
_geom_bond_distance
C2 O1 1.257(5)
C2 C3 1.369(7)
C2 C1 1.522(8)
C4 O2 1.258(5)
C4 C3 1.409(7)
C4 C5 1.461(6)
C5 C12 1.374(6)
C5 C6 1.439(7)
C6 C7 1.390(7)
C6 C11 1.409(6)
C7 C8 1.379(7)
C7 H7 0.9300
C12 N1 1.355(7)
C12 H12 0.9300
C16 O3 1.278(5)
C16 C17 1.353(7)
C16 C15 1.530(7)
C17 C18 1.410(7)
C17 H17 0.9300
C18 O4 1.256(5)
C18 C19 1.448(6)
C19 C26 1.381(6)
C19 C20 1.438(7)
C20 C21 1.381(7)
C20 C25 1.420(7)
C26 N2 1.347(7)
C26 H26 0.9300
C29 F9 1.275(6)
C29 F8 1.284(6)
C29 F7 1.299(7)
C29 C30 1.524(6)
C30 O5 1.263(5)
C30 C31 1.359(6)
C31 C32 1.428(6)
C31 H31 0.9300
C32 O6 1.269(5)
C32 C33 1.459(6)
C33 C40 1.382(6)
C33 C34 1.439(6)
C34 C35 1.385(7)
C34 C39 1.407(6)
C35 C36 1.386(7)
C35 H35 0.9300
C39 N3 1.373(6)
C39 C38 1.400(7)
C40 N3 1.351(5)
C40 H40 0.9300
C43 N4 1.323(6)
C43 C44 1.398(7)
C43 H43 0.9300
C44 C45 1.367(8)
C44 H44 0.9300
C45 C46 1.396(7)
C45 H45 0.9300
C46 C54 1.408(6)
C46 C47 1.438(7)
C47 C48 1.335(8)
C47 H47 0.9300
C49 C53 1.409(6)
C49 C50 1.409(7)
C49 C48 1.428(7)
C50 C51 1.358(7)
C50 H50 0.9300
C51 C52 1.388(7)
C51 H51 0.9300
C52 N5 1.325(5)
C52 H52 0.9300
C53 N5 1.351(5)
C53 C54 1.436(6)
C54 N4 1.364(6)
Dy1 O3 2.313(3)
Dy1 O2 2.323(3)
Dy1 O1 2.338(3)
Dy1 O5 2.339(3)
Dy1 O6 2.344(3)
Dy1 O4 2.356(3)
Dy1 N4 2.563(3)
Dy1 N5 2.569(3)
N1 C11 1.381(7)
N1 C13 1.473(7)
N2 C25 1.375(8)
N2 C27 1.470(7)
N3 C41 1.474(6)
C1 F2 1.306(9)
C1 F3 1.331(7)
C1 F1 1.334(8)
C3 H3 0.9300
C8 C9 1.406(8)
C8 H8 0.9300
C9 C10 1.357(9)
C9 H9 0.9300
C10 C11 1.377(8)
C10 H10 0.9300
C13 C14 1.435(7)
C13 H13A 0.9700
C13 H13B 0.9700
C14 H14A 0.9600
C14 H14B 0.9600
C14 H14C 0.9600
C15 F6 1.282(7)
C15 F5 1.345(7)
C15 F4 1.346(7)
C21 C22 1.399(8)
C21 H21 0.9300
C22 C23 1.363(10)
C22 H22 0.9300
C23 C24 1.400(10)
C23 H23 0.9300
C24 C25 1.393(9)
C24 H24 0.9300
C27 C28 1.497(8)
C27 H27A 0.9700
C27 H27B 0.9700
C28 H28A 0.9600
C28 H28B 0.9600
C28 H28C 0.9600
C36 C37 1.375(9)
C36 H36 0.9300
C37 C38 1.368(8)
C37 H37 0.9300
C38 H38 0.9300
C41 C42 1.457(6)
C41 H41A 0.9700
C41 H41B 0.9700
C42 H42A 0.9600
C42 H42B 0.9600
C42 H42C 0.9600
C48 H48 0.9300
C55 F10 1.263(7)
C55 F11 1.263(7)
C55 F12 1.273(6)
C55 C56 1.498(7)
C56 O7 1.262(5)
C56 C57 1.352(7)
C57 C58 1.413(7)
C57 H57 0.9300
C58 O8 1.257(5)
C58 C59 1.463(7)
C59 C66 1.395(7)
C59 C60 1.445(7)
C60 C61 1.401(7)
C60 C65 1.404(7)
C61 C62 1.361(8)
C61 H61 0.9300
C62 C63 1.425(9)
C62 H62 0.9300
C63 C64 1.358(9)
C63 H63 0.9300
C64 C65 1.385(9)
C64 H64 0.9300
C65 N6 1.381(8)
C66 N6 1.339(7)
C66 H66 0.9300
C67 C68 1.453(8)
C67 N6 1.551(9)
C67 H67A 0.9700
C67 H67B 0.9700
C68 H68A 0.9600
C68 H68B 0.9600
C68 H68C 0.9600
C69 F13 1.310(8)
C69 F15 1.319(6)
C69 F14 1.328(8)
C69 C70 1.526(7)
C70 O10 1.254(5)
C70 C71 1.366(6)
C71 C72 1.421(6)
C71 H71 0.9300
C72 O9 1.260(5)
C72 C73 1.460(6)
C73 C80 1.382(6)
C73 C74 1.440(6)
C74 C75 1.386(7)
C74 C79 1.417(6)
C75 C76 1.380(7)
C75 H75 0.9300
C76 C77 1.411(9)
C76 H76 0.9300
C77 C78 1.357(8)
C77 H77 0.9300
C78 C79 1.380(7)
C78 H78 0.9300
C79 N7 1.372(7)
C80 N7 1.348(6)
C80 H80 0.9300
C81 N7 1.468(6)
C81 C82 1.489(8)
C81 H81A 0.9700
C81 H81B 0.9700
C82 H82A 0.9600
C82 H82B 0.9600
C82 H82C 0.9600
C83 F18 1.276(8)
C83 F17 1.316(6)
C83 F16 1.342(7)
C83 C84 1.529(7)
C84 O11 1.272(5)
C84 C85 1.362(6)
C85 C86 1.418(6)
C85 H85 0.9300
C86 O12 1.266(5)
C86 C87 1.452(6)
C87 C94 1.386(6)
C87 C88 1.433(6)
C88 C89 1.388(6)
C88 C93 1.394(6)
C89 C90 1.384(7)
C89 H89 0.9300
C90 C91 1.404(7)
C90 H90 0.9300
C91 C92 1.370(7)
C91 H91 0.9300
C92 C93 1.398(7)
C92 H92 0.9300
C93 N8 1.379(6)
C94 N8 1.356(6)
C94 H94 0.9300
C95 N8 1.473(6)
C95 C96 1.516(8)
C95 H95A 0.9700
C95 H95B 0.9700
C96 H96A 0.9600
C96 H96B 0.9600
C96 H96C 0.9600
C97 N9 1.323(6)
C97 C98 1.399(7)
C97 H97 0.9300
C98 C99 1.368(7)
C98 H98 0.9300
C99 C100 1.399(7)
C99 H99 0.9300
C100 C108 1.403(6)
C100 C101 1.426(7)
C101 C102 1.341(7)
C101 H101 0.9300
C102 C103 1.427(7)
C102 H102 0.9300
C103 C104 1.400(7)
C103 C107 1.422(6)
C104 C105 1.348(7)
C104 H104 0.9300
C105 C106 1.415(7)
C105 H105 0.9300
C106 N10 1.325(6)
C106 H106 0.9300
C107 N10 1.356(6)
C107 C108 1.431(6)
C108 N9 1.369(5)
Dy2 O8 2.300(3)
Dy2 O11 2.332(3)
Dy2 O9 2.333(3)
Dy2 O12 2.335(3)
Dy2 O7 2.335(3)
Dy2 O10 2.340(3)
Dy2 N10 2.587(3)
Dy2 N9 2.594(4)

loop_
_platon_squeeze_void_nr
_platon_squeeze_void_average_x
_platon_squeeze_void_average_y
_platon_squeeze_void_average_z
_platon_squeeze_void_volume
_platon_squeeze_void_count_electrons
_platon_squeeze_void_content
1 0.000 0.000 0.500 376 45 ' '
2 0.071 0.649 0.225 11 0 ' '
3 0.334 0.563 0.293 14 1 ' '
4 0.427 0.127 0.928 14 1 ' '
5 0.573 0.872 0.072 14 1 ' '
6 0.666 0.437 0.707 14 1 ' '
7 0.928 0.350 0.775 11 0 ' '
